data_7203176
loop_
_publ_author_name
'David J. Ring'
'Alexander J. Blake'
'Neil R. Champness'
'Claire Wilson'

_publ_section_title
;
 Threefold interpenetration of hydrogen-bonded two-dimensional sheets
 with 4<small><sup>4</sup></small> topology: supramolecular assembly of
 dimeric cyanuric acid nodes with four-fold connectivity
;
_journal_name_full CrystEngComm
_journal_page_first 29
_journal_page_last 32
_journal_paper_doi 10.1039/b515668h
_journal_year 2006
_chemical_formula_moiety 'C14 H8 N2, C3 H3 N3 O3'
_chemical_formula_sum 'C17 H11 N5 O3'
_chemical_formula_weight 333.31
_chemical_name_systematic
;
?
;
_space_group_IT_number 14
_symmetry_cell_setting monoclinic
_symmetry_space_group_name_Hall '-P 2ybc'
_symmetry_space_group_name_H-M 'P 1 21/c 1'
_atom_sites_solution_hydrogens 'geometrically placed except H3N,H4N,H5N which were found in difference map'
_atom_sites_solution_primary direct
_atom_sites_solution_secondary difmap
_audit_creation_method SHELXL-97
_cell_angle_alpha 90.00
_cell_angle_beta 90.5230(10)
_cell_angle_gamma 90.00
_cell_formula_units_Z 4
_cell_length_a 8.2288(4)
_cell_length_b 7.9971(4)
_cell_length_c 21.7042(10)
_cell_measurement_reflns_used 4938
_cell_measurement_temperature 150(2)
_cell_measurement_theta_max 28.81
_cell_measurement_theta_min 2.94
_cell_volume 1428.22(12)
_computing_cell_refinement 'Bruker SMART'
_computing_data_collection 'Bruker SMART'
_computing_data_reduction 'Bruker SAINT'
_computing_molecular_graphics 'Bruker SHELXTL'
_computing_publication_material 'enCIFer(Allen et al.,2004);PLATON(Spek,2003)'
_computing_structure_refinement 'SHELXL-97 (Sheldrick, 1997)'
_computing_structure_solution SIR-92
_diffrn_ambient_temperature 150(2)
_diffrn_measured_fraction_theta_full 0.984
_diffrn_measured_fraction_theta_max 0.983
_diffrn_measurement_device_type 'Bruker ApexII CCD area detector'
_diffrn_measurement_method omega
_diffrn_radiation_monochromator 'silicon (111)'
_diffrn_radiation_source 'Daresbury SRS Station 9.8'
_diffrn_radiation_type synchrotron
_diffrn_radiation_wavelength 0.67490
_diffrn_reflns_av_R_equivalents 0.0304
_diffrn_reflns_av_sigmaI/netI 0.0246
_diffrn_reflns_limit_h_max 11
_diffrn_reflns_limit_h_min -11
_diffrn_reflns_limit_k_max 11
_diffrn_reflns_limit_k_min -11
_diffrn_reflns_limit_l_max 30
_diffrn_reflns_limit_l_min -30
_diffrn_reflns_number 16193
_diffrn_reflns_theta_full 27.50
_diffrn_reflns_theta_max 28.83
_diffrn_reflns_theta_min 1.78
_diffrn_standards_decay_% 0
_diffrn_standards_number 0
_exptl_absorpt_coefficient_mu 0.111
_exptl_absorpt_correction_T_max 1.000
_exptl_absorpt_correction_T_min 0.848
_exptl_absorpt_correction_type multi-scan
_exptl_absorpt_process_details '(SADABS; Sheldrick, 2004)'
_exptl_crystal_colour yellow
_exptl_crystal_density_diffrn 1.550
_exptl_crystal_density_meas 0
_exptl_crystal_density_method 'not measured'
_exptl_crystal_description lath
_exptl_crystal_F_000 688
_exptl_crystal_size_max 0.8
_exptl_crystal_size_mid 0.5
_exptl_crystal_size_min 0.1
_refine_diff_density_max 0.344
_refine_diff_density_min -0.225
_refine_diff_density_rms 0.040
_refine_ls_extinction_method none
_refine_ls_goodness_of_fit_ref 1.041
_refine_ls_hydrogen_treatment 'refined as riding model except H3N,H4N,H5N which were refined freely'
_refine_ls_matrix_type full
_refine_ls_number_parameters 238
_refine_ls_number_reflns 4289
_refine_ls_number_restraints 0
_refine_ls_restrained_S_all 1.041
_refine_ls_R_factor_all 0.0558
_refine_ls_R_factor_gt 0.0444
_refine_ls_shift/su_max 0.001
_refine_ls_shift/su_mean 0.000
_refine_ls_structure_factor_coef Fsqd
_refine_ls_weighting_details 'calc w=1/[\s^2^(Fo^2^)+(0.0768P)^2^+0.1789P] where P=(Fo^2^+2Fc^2^)/3'
_refine_ls_weighting_scheme calc
_refine_ls_wR_factor_gt 0.1239
_refine_ls_wR_factor_ref 0.1330
_reflns_number_gt 3449
_reflns_number_total 4289
_reflns_threshold_expression >2sigma(I)
_cod_data_source_file b515668h.txt
_cod_data_source_block tzpynh
_cod_depositor_comments
;
The following automatic conversions were performed:
'_symmetry_cell_setting' value 'Monoclinic' changed to 'monoclinic'
according to '/home/saulius/struct/CIF-dictionaries/cif_core.dic'
dictionary named 'cif_core.dic' version 2.4.1 from 2010-06-29.

Automatic conversion script
Id: cif_fix_enum 1527 2010-12-29 10:47:43Z saulius 

The following automatic conversions were performed:

'_atom_sites_solution_primary' value 'direct methods' was changed to
'direct'.

'_atom_sites_solution_secondary' value 'difference fourier map' was
changed to 'difmap'.

Automatic conversion script
Id: cif_fix_values 6452 2018-10-05 10:23:21Z andrius 
;
_cod_original_sg_symbol_H-M P21/c
_cod_database_code 7203176

loop_
_symmetry_equiv_pos_as_xyz
'x, y, z'
'-x, y+1/2, -z+1/2'
'-x, -y, -z'
'x, -y-1/2, z-1/2'

loop_
_atom_site_label
_atom_site_type_symbol
_atom_site_fract_x
_atom_site_fract_y
_atom_site_fract_z
_atom_site_U_iso_or_equiv
_atom_site_adp_type
_atom_site_occupancy
_atom_site_symmetry_multiplicity
_atom_site_calc_flag
_atom_site_refinement_flags
_atom_site_disorder_assembly
_atom_site_disorder_group
C1 C 0.42707(13) -0.03959(14) 0.60789(5) 0.0344(2) Uani 1 1 d . . .
H1A H 0.3965 -0.1538 0.6110 0.041 Uiso 1 1 calc R . .
C2 C 0.52886(12) 0.02710(12) 0.65332(5) 0.0285(2) Uani 1 1 d . . .
C3 C 0.58898(14) -0.06685(14) 0.70507(5) 0.0364(2) Uani 1 1 d . . .
H3A H 0.5597 -0.1812 0.7092 0.044 Uiso 1 1 calc R . .
C4 C 0.68636(14) 0.00441(15) 0.74795(5) 0.0383(3) Uani 1 1 d . . .
H4A H 0.7238 -0.0601 0.7820 0.046 Uiso 1 1 calc R . .
C5 C 0.73408(12) 0.17638(14) 0.74289(5) 0.0316(2) Uani 1 1 d . . .
C6 C 0.83197(13) 0.25803(18) 0.78628(5) 0.0403(3) Uani 1 1 d . . .
H6A H 0.8710 0.1959 0.8207 0.048 Uiso 1 1 calc R . .
C7 C 0.82087(13) 0.50793(16) 0.73329(5) 0.0384(3) Uani 1 1 d . . .
H7A H 0.8516 0.6222 0.7306 0.046 Uiso 1 1 calc R . .
C8 C 0.72278(12) 0.44119(13) 0.68620(5) 0.0294(2) Uani 1 1 d . . .
C9 C 0.66367(14) 0.53503(13) 0.63417(5) 0.0343(2) Uani 1 1 d . . .
H9A H 0.6968 0.6479 0.6290 0.041 Uiso 1 1 calc R . .
C10 C 0.56108(14) 0.46420(14) 0.59236(5) 0.0338(2) Uani 1 1 d . . .
H10A H 0.5201 0.5297 0.5592 0.041 Uiso 1 1 calc R . .
C11 C 0.51341(12) 0.29204(13) 0.59737(4) 0.0268(2) Uani 1 1 d . . .
C12 C 0.41147(12) 0.21031(14) 0.55515(5) 0.0328(2) Uani 1 1 d . . .
H12A H 0.3694 0.2723 0.5212 0.039 Uiso 1 1 calc R . .
C13 C 0.57358(11) 0.19693(12) 0.64751(4) 0.02383(18) Uani 1 1 d . . .
C14 C 0.67788(11) 0.27152(12) 0.69195(4) 0.02543(19) Uani 1 1 d . . .
C15 C 1.03993(12) 0.24632(15) 0.61041(5) 0.0341(2) Uani 1 1 d . . .
C16 C 0.88577(12) 0.00962(14) 0.57149(5) 0.0306(2) Uani 1 1 d . . .
C17 C 0.88900(12) 0.27092(13) 0.51374(5) 0.0302(2) Uani 1 1 d . . .
N1 N 0.37035(11) 0.04919(13) 0.56021(4) 0.0356(2) Uani 1 1 d . . .
N2 N 0.87363(12) 0.41922(15) 0.78190(5) 0.0435(3) Uani 1 1 d . . .
N3 N 0.98409(11) 0.08551(13) 0.61446(4) 0.0342(2) Uani 1 1 d . . .
H3N H 1.017(2) 0.024(2) 0.6490(8) 0.065(5) Uiso 1 1 d . . .
N4 N 0.83839(11) 0.11012(11) 0.52281(4) 0.03002(19) Uani 1 1 d . . .
H4N H 0.764(2) 0.062(2) 0.4935(7) 0.061(5) Uiso 1 1 d . . .
N5 N 0.99277(12) 0.33270(12) 0.55824(4) 0.0339(2) Uani 1 1 d . . .
H5N H 1.035(2) 0.435(2) 0.5535(7) 0.053(4) Uiso 1 1 d . . .
O1 O 1.12616(11) 0.30899(13) 0.64972(4) 0.0481(2) Uani 1 1 d . . .
O2 O 0.84182(10) -0.13507(11) 0.57557(4) 0.0412(2) Uani 1 1 d . . .
O3 O 0.84512(10) 0.35462(10) 0.46937(4) 0.0387(2) Uani 1 1 d . . .

loop_
_atom_site_aniso_label
_atom_site_aniso_U_11
_atom_site_aniso_U_22
_atom_site_aniso_U_33
_atom_site_aniso_U_23
_atom_site_aniso_U_13
_atom_site_aniso_U_12
C1 0.0336(5) 0.0333(5) 0.0363(5) -0.0066(4) 0.0040(4) -0.0060(4)
C2 0.0279(4) 0.0293(5) 0.0283(5) -0.0008(4) 0.0024(4) 0.0004(3)
C3 0.0427(6) 0.0304(5) 0.0361(6) 0.0072(4) 0.0053(4) 0.0055(4)
C4 0.0415(6) 0.0431(6) 0.0303(5) 0.0106(4) -0.0003(4) 0.0148(5)
C5 0.0272(4) 0.0435(6) 0.0241(4) 0.0008(4) -0.0038(3) 0.0095(4)
C6 0.0302(5) 0.0638(8) 0.0267(5) -0.0048(5) -0.0082(4) 0.0118(5)
C7 0.0302(5) 0.0481(6) 0.0369(6) -0.0134(5) -0.0011(4) -0.0057(4)
C8 0.0267(4) 0.0352(5) 0.0265(4) -0.0051(4) 0.0011(3) -0.0024(4)
C9 0.0431(6) 0.0288(5) 0.0309(5) 0.0012(4) 0.0029(4) -0.0041(4)
C10 0.0437(6) 0.0333(5) 0.0244(4) 0.0058(4) -0.0014(4) 0.0021(4)
C11 0.0260(4) 0.0333(5) 0.0211(4) 0.0007(3) -0.0020(3) 0.0012(3)
C12 0.0295(5) 0.0450(6) 0.0238(4) -0.0020(4) -0.0048(3) 0.0007(4)
C13 0.0219(4) 0.0285(4) 0.0210(4) -0.0005(3) -0.0003(3) 0.0015(3)
C14 0.0217(4) 0.0331(5) 0.0215(4) -0.0011(3) -0.0018(3) 0.0025(3)
C15 0.0289(5) 0.0486(6) 0.0248(4) -0.0081(4) -0.0060(4) 0.0036(4)
C16 0.0242(4) 0.0403(5) 0.0271(5) -0.0015(4) 0.0008(3) 0.0026(4)
C17 0.0296(5) 0.0326(5) 0.0283(5) -0.0082(4) -0.0093(4) 0.0042(4)
N1 0.0299(4) 0.0460(5) 0.0310(4) -0.0091(4) -0.0024(3) -0.0056(4)
N2 0.0286(4) 0.0679(7) 0.0338(5) -0.0158(5) -0.0063(4) 0.0018(4)
N3 0.0287(4) 0.0491(5) 0.0247(4) 0.0006(4) -0.0048(3) 0.0027(4)
N4 0.0284(4) 0.0344(4) 0.0271(4) -0.0050(3) -0.0069(3) 0.0002(3)
N5 0.0361(5) 0.0353(5) 0.0301(4) -0.0077(3) -0.0128(3) 0.0011(4)
O1 0.0444(5) 0.0686(6) 0.0311(4) -0.0126(4) -0.0161(3) -0.0034(4)
O2 0.0388(4) 0.0430(5) 0.0419(5) 0.0057(3) 0.0025(3) -0.0046(3)
O3 0.0444(4) 0.0344(4) 0.0370(4) -0.0025(3) -0.0192(3) 0.0030(3)

loop_
_atom_type_symbol
_atom_type_description
_atom_type_scat_dispersion_real
_atom_type_scat_dispersion_imag
_atom_type_scat_source
C C 0.0033 0.0016 'International Tables Vol C Tables 4.2.6.8 and 6.1.1.4'
H H 0.0000 0.0000 'International Tables Vol C Tables 4.2.6.8 and 6.1.1.4'
N N 0.0061 0.0033 'International Tables Vol C Tables 4.2.6.8 and 6.1.1.4'
O O 0.0106 0.0060 'International Tables Vol C Tables 4.2.6.8 and 6.1.1.4'

loop_
_geom_angle_atom_site_label_1
_geom_angle_atom_site_label_2
_geom_angle_atom_site_label_3
_geom_angle
_geom_angle_site_symmetry_1
_geom_angle_site_symmetry_3
_geom_angle_publ_flag
N1 C1 C2 123.23(10) . . ?
N1 C1 H1A 118.4 . . ?
C2 C1 H1A 118.4 . . ?
C1 C2 C13 117.38(9) . . ?
C1 C2 C3 123.63(10) . . ?
C13 C2 C3 118.99(9) . . ?
C4 C3 C2 121.14(10) . . ?
C4 C3 H3A 119.4 . . ?
C2 C3 H3A 119.4 . . ?
C3 C4 C5 120.89(9) . . ?
C3 C4 H4A 119.6 . . ?
C5 C4 H4A 119.6 . . ?
C6 C5 C14 117.24(11) . . ?
C6 C5 C4 123.60(10) . . ?
C14 C5 C4 119.15(9) . . ?
N2 C6 C5 123.35(10) . . ?
N2 C6 H6A 118.3 . . ?
C5 C6 H6A 118.3 . . ?
N2 C7 C8 123.54(11) . . ?
N2 C7 H7A 118.2 . . ?
C8 C7 H7A 118.2 . . ?
C7 C8 C14 116.80(10) . . ?
C7 C8 C9 124.23(10) . . ?
C14 C8 C9 118.96(9) . . ?
C10 C9 C8 120.76(10) . . ?
C10 C9 H9A 119.6 . . ?
C8 C9 H9A 119.6 . . ?
C9 C10 C11 121.20(9) . . ?
C9 C10 H10A 119.4 . . ?
C11 C10 H10A 119.4 . . ?
C12 C11 C13 117.17(9) . . ?
C12 C11 C10 124.13(9) . . ?
C13 C11 C10 118.70(9) . . ?
N1 C12 C11 123.18(9) . . ?
N1 C12 H12A 118.4 . . ?
C11 C12 H12A 118.4 . . ?
C2 C13 C11 119.75(8) . . ?
C2 C13 C14 120.03(8) . . ?
C11 C13 C14 120.21(9) . . ?
C8 C14 C5 120.08(9) . . ?
C8 C14 C13 120.12(8) . . ?
C5 C14 C13 119.78(9) . . ?
O1 C15 N3 122.51(11) . . ?
O1 C15 N5 121.94(11) . . ?
N3 C15 N5 115.55(9) . . ?
O2 C16 N3 123.09(10) . . ?
O2 C16 N4 121.84(10) . . ?
N3 C16 N4 115.07(10) . . ?
O3 C17 N4 122.66(9) . . ?
O3 C17 N5 122.19(10) . . ?
N4 C17 N5 115.16(9) . . ?
C1 N1 C12 119.28(9) . . ?
C6 N2 C7 118.98(9) . . ?
C15 N3 C16 124.66(9) . . ?
C15 N3 H3N 116.7(11) . . ?
C16 N3 H3N 118.7(11) . . ?
C17 N4 C16 125.00(9) . . ?
C17 N4 H4N 118.2(10) . . ?
C16 N4 H4N 116.8(10) . . ?
C17 N5 C15 124.40(10) . . ?
C17 N5 H5N 119.0(10) . . ?
C15 N5 H5N 116.6(10) . . ?

loop_
_geom_bond_atom_site_label_1
_geom_bond_atom_site_label_2
_geom_bond_distance
_geom_bond_site_symmetry_2
_geom_bond_publ_flag
C1 N1 1.3357(15) . ?
C1 C2 1.3939(14) . ?
C1 H1A 0.9500 . ?
C2 C13 1.4131(14) . ?
C2 C3 1.4356(14) . ?
C3 C4 1.3488(17) . ?
C3 H3A 0.9500 . ?
C4 C5 1.4348(17) . ?
C4 H4A 0.9500 . ?
C5 C6 1.3958(15) . ?
C5 C14 1.4163(13) . ?
C6 N2 1.3375(18) . ?
C6 H6A 0.9500 . ?
C7 N2 1.3403(16) . ?
C7 C8 1.4021(14) . ?
C7 H7A 0.9500 . ?
C8 C14 1.4120(14) . ?
C8 C9 1.4371(14) . ?
C9 C10 1.3575(15) . ?
C9 H9A 0.9500 . ?
C10 C11 1.4359(15) . ?
C10 H10A 0.9500 . ?
C11 C12 1.3987(13) . ?
C11 C13 1.4135(12) . ?
C12 N1 1.3369(15) . ?
C12 H12A 0.9500 . ?
C13 C14 1.4169(12) . ?
C15 O1 1.2131(12) . ?
C15 N3 1.3687(16) . ?
C15 N5 1.3791(14) . ?
C16 O2 1.2158(14) . ?
C16 N3 1.3708(13) . ?
C16 N4 1.3809(13) . ?
C17 O3 1.2245(12) . ?
C17 N4 1.3664(14) . ?
C17 N5 1.3751(12) . ?
N3 H3N 0.935(17) . ?
N4 H4N 0.957(17) . ?
N5 H5N 0.896(18) . ?

loop_
_cod_related_entry_id
_cod_related_entry_database
_cod_related_entry_code
1 ChemSpider 21149471
